data_4121362
loop_
_publ_author_name
'Javier Carreras'
'Gopinadhanpillai Gopakumar'
'Liangu Gu'
'Ana Gimeno'
'Pawel Linowski'
'Jekaterina Petu\<skova'
'Walter Thiel'
'Manuel Alcarazo'

_publ_section_title
;
 Polycationic Ligands in Gold Catalysis: Synthesis and Applications of
 Extremely \p-Acidic Catalysts
;
_journal_name_full 'Journal of the American Chemical Society'
_journal_page_first 18815
_journal_page_last 18823
_journal_paper_doi 10.1021/ja411146x
_journal_volume 135
_journal_year 2013
_chemical_absolute_configuration rmad
_chemical_compound_source methanol
_chemical_formula_moiety 'C24 H16'
_chemical_formula_sum 'C24 H16'
_chemical_formula_weight 304.37
_space_group_IT_number 9
_symmetry_cell_setting monoclinic
_symmetry_Int_Tables_number 9
_symmetry_space_group_name_Hall 'C -2yc'
_symmetry_space_group_name_H-M 'C 1 c 1'
_atom_sites_solution_hydrogens geom
_atom_sites_solution_primary direct
_atom_sites_solution_secondary difmap
_audit_block_code GIM-GA-105-02
_audit_creation_date 2012-10-04
_audit_creation_method SHELXL-97
_cell_angle_alpha 90.00
_cell_angle_beta 104.463(8)
_cell_angle_gamma 90.00
_cell_formula_units_Z 8
_cell_length_a 15.4509(5)
_cell_length_b 10.9866(12)
_cell_length_c 19.235(3)
_cell_measurement_reflns_used 50166
_cell_measurement_temperature 100
_cell_measurement_theta_max 33.9993
_cell_measurement_theta_min 2.6707
_cell_volume 3161.7(6)
_computing_cell_refinement 'DENZO (Bruker AXS, 2006)'
_computing_data_collection 'DATCOL (Bruker AXS, 2006)'
_computing_data_reduction 'DENZO (Bruker AXS, 2006)'
_computing_molecular_graphics 'DIAMOND (Crystal Impact GbR, 2005)'
_computing_structure_refinement 'SHELXL-97 (Sheldrick, 2008)'
_computing_structure_solution 'SHELXS-97 (Sheldrick, 2008)'
_diffrn_ambient_temperature 100
_diffrn_detector_area_resol_mean 18.02
_diffrn_measured_fraction_theta_full 0.998
_diffrn_measured_fraction_theta_max 0.999
_diffrn_measurement_device_type 'Bruker AXS Enraf-Nonius KappaCCD'
_diffrn_measurement_method 'CCD \f- and \w-scans'
_diffrn_radiation_monochromator graphite
_diffrn_radiation_source '0.2 x 2mm^2^ focus rotating anode'
_diffrn_radiation_type MoK\a
_diffrn_radiation_wavelength 0.71073
_diffrn_reflns_av_R_equivalents 0.0489
_diffrn_reflns_av_sigmaI/netI 0.0505
_diffrn_reflns_limit_h_max 24
_diffrn_reflns_limit_h_min -24
_diffrn_reflns_limit_k_max 17
_diffrn_reflns_limit_k_min -17
_diffrn_reflns_limit_l_max 30
_diffrn_reflns_limit_l_min -30
_diffrn_reflns_number 45761
_diffrn_reflns_theta_full 27.50
_diffrn_reflns_theta_max 34.00
_diffrn_reflns_theta_min 2.69
_exptl_absorpt_coefficient_mu 0.072
_exptl_absorpt_correction_T_max 0.99109
_exptl_absorpt_correction_T_min 0.98454
_exptl_absorpt_correction_type gaussian
_exptl_absorpt_process_details 'SADABS (Bruker AXS, 2008)'
_exptl_crystal_colour yellow
_exptl_crystal_density_diffrn 1.279
_exptl_crystal_description prism
_exptl_crystal_F_000 1280
_exptl_crystal_size_max 0.31
_exptl_crystal_size_mid 0.18
_exptl_crystal_size_min 0.13
_refine_diff_density_max 0.488
_refine_diff_density_min -0.418
_refine_diff_density_rms 0.110
_refine_ls_abs_structure_details 'Flack H D (1983), Acta Cryst. A39, 876-881'
_refine_ls_abs_structure_Flack -9(8)
_refine_ls_extinction_method none
_refine_ls_goodness_of_fit_ref 1.121
_refine_ls_hydrogen_treatment constr
_refine_ls_matrix_type full
_refine_ls_number_parameters 433
_refine_ls_number_reflns 12696
_refine_ls_number_restraints 2
_refine_ls_restrained_S_all 1.120
_refine_ls_R_factor_all 0.0763
_refine_ls_R_factor_gt 0.0575
_refine_ls_shift/su_max 0.000
_refine_ls_shift/su_mean 0.000
_refine_ls_structure_factor_coef Fsqd
_refine_ls_weighting_details 'calc w=1/[\s^2^(Fo^2^)+(0.0969P)^2^+0.6410P] where P=(Fo^2^+2Fc^2^)/3'
_refine_ls_weighting_scheme calc
_refine_ls_wR_factor_gt 0.1487
_refine_ls_wR_factor_ref 0.1645
_reflns_number_gt 10427
_reflns_number_total 12696
_reflns_threshold_expression >2sigma(I)
_cod_data_source_file ja411146x_si_004.cif
_cod_data_source_block 8020sadabs
_cod_original_cell_volume 3161.8(6)
_cod_original_sg_symbol_Hall 'c -2yc'
_cod_database_code 4121362

loop_
_symmetry_equiv_pos_as_xyz
'x, y, z'
'x, -y, z+1/2'
'x+1/2, y+1/2, z'
'x+1/2, -y+1/2, z+1/2'

loop_
_atom_site_label
_atom_site_type_symbol
_atom_site_fract_x
_atom_site_fract_y
_atom_site_fract_z
_atom_site_U_iso_or_equiv
_atom_site_adp_type
_atom_site_occupancy
_atom_site_symmetry_multiplicity
_atom_site_calc_flag
_atom_site_refinement_flags
C1 C 0.44735(10) 0.69546(14) 0.67731(8) 0.0154(3) Uani 1 1 d .
C2 C 0.52917(10) 0.67261(16) 0.66150(9) 0.0205(3) Uani 1 1 d .
H2 H 0.5441 0.5928 0.6533 0.025 Uiso 1 1 calc R
C3 C 0.58967(11) 0.76613(19) 0.65757(9) 0.0242(3) Uani 1 1 d .
H3 H 0.6415 0.7492 0.6431 0.029 Uiso 1 1 calc R
C4 C 0.57179(12) 0.88247(17) 0.67527(9) 0.0241(3) Uani 1 1 d .
H4 H 0.6138 0.9436 0.6764 0.029 Uiso 1 1 calc R
C5 C 0.49018(11) 0.91016(15) 0.69174(8) 0.0196(3) Uani 1 1 d .
C6 C 0.47757(13) 1.02790(15) 0.71996(9) 0.0245(3) Uani 1 1 d .
H6 H 0.5204 1.0881 0.7220 0.029 Uiso 1 1 calc R
C7 C 0.40386(13) 1.05214(15) 0.74360(9) 0.0253(3) Uani 1 1 d .
H7 H 0.4011 1.1233 0.7691 0.030 Uiso 1 1 calc R
C8 C 0.33038(12) 0.96949(15) 0.72971(8) 0.0211(3) Uani 1 1 d .
C9 C 0.24996(14) 1.00007(17) 0.75004(9) 0.0275(4) Uani 1 1 d .
H9 H 0.2487 1.0691 0.7778 0.033 Uiso 1 1 calc R
C10 C 0.17578(13) 0.93043(17) 0.72959(10) 0.0267(4) Uani 1 1 d .
H10 H 0.1265 0.9466 0.7477 0.032 Uiso 1 1 calc R
C11 C 0.17254(11) 0.83236(15) 0.68044(9) 0.0207(3) Uani 1 1 d .
C12 C 0.09053(12) 0.77527(19) 0.64756(11) 0.0278(4) Uani 1 1 d .
H12 H 0.0396 0.7946 0.6628 0.033 Uiso 1 1 calc R
C13 C 0.08483(11) 0.69176(18) 0.59359(11) 0.0268(4) Uani 1 1 d .
H13 H 0.0305 0.6549 0.5725 0.032 Uiso 1 1 calc R
C14 C 0.16180(10) 0.66214(16) 0.57032(9) 0.0215(3) Uani 1 1 d .
H14 H 0.1577 0.6076 0.5326 0.026 Uiso 1 1 calc R
C15 C 0.24299(10) 0.71354(14) 0.60310(8) 0.0160(3) Uani 1 1 d .
H15 H 0.2932 0.6924 0.5874 0.019 Uiso 1 1 calc R
C16 C 0.25184(10) 0.79795(14) 0.66025(8) 0.0162(3) Uani 1 1 d .
C17 C 0.33510(10) 0.85891(14) 0.69279(8) 0.0156(3) Uani 1 1 d .
C18 C 0.42214(10) 0.81941(13) 0.68568(8) 0.0151(2) Uani 1 1 d .
C19 C 0.39767(9) 0.58832(13) 0.69504(8) 0.0147(2) Uani 1 1 d .
C20 C 0.35987(10) 0.59085(14) 0.75414(8) 0.0167(3) Uani 1 1 d .
H20 H 0.3633 0.6618 0.7811 0.020 Uiso 1 1 calc R
C21 C 0.31740(11) 0.48932(15) 0.77317(9) 0.0198(3) Uani 1 1 d .
H21 H 0.2923 0.4928 0.8123 0.024 Uiso 1 1 calc R
C22 C 0.31235(11) 0.38211(15) 0.73351(9) 0.0222(3) Uani 1 1 d .
H22 H 0.2840 0.3139 0.7461 0.027 Uiso 1 1 calc R
C23 C 0.34998(11) 0.37797(15) 0.67503(10) 0.0224(3) Uani 1 1 d .
H23 H 0.3468 0.3066 0.6485 0.027 Uiso 1 1 calc R
C24 C 0.39223(10) 0.47959(14) 0.65592(9) 0.0188(3) Uani 1 1 d .
H24 H 0.4172 0.4755 0.6167 0.023 Uiso 1 1 calc R
C31 C 0.44890(10) 0.52844(13) 0.45082(8) 0.0149(2) Uani 1 1 d .
C32 C 0.36893(10) 0.55068(15) 0.46906(8) 0.0192(3) Uani 1 1 d .
H32 H 0.3549 0.6302 0.4787 0.023 Uiso 1 1 calc R
C33 C 0.30854(11) 0.45745(18) 0.47340(9) 0.0235(3) Uani 1 1 d .
H33 H 0.2580 0.4739 0.4898 0.028 Uiso 1 1 calc R
C34 C 0.32485(11) 0.34129(17) 0.45307(9) 0.0234(3) Uani 1 1 d .
H34 H 0.2825 0.2805 0.4514 0.028 Uiso 1 1 calc R
C35 C 0.40606(11) 0.31420(14) 0.43467(8) 0.0189(3) Uani 1 1 d .
C36 C 0.41658(12) 0.19754(15) 0.40466(9) 0.0237(3) Uani 1 1 d .
H36 H 0.3734 0.1377 0.4024 0.028 Uiso 1 1 calc R
C37 C 0.48952(13) 0.17412(14) 0.37956(9) 0.0239(3) Uani 1 1 d .
H37 H 0.4915 0.1037 0.3532 0.029 Uiso 1 1 calc R
C38 C 0.56346(11) 0.25661(14) 0.39327(8) 0.0193(3) Uani 1 1 d .
C39 C 0.64293(13) 0.22481(16) 0.37192(9) 0.0246(3) Uani 1 1 d .
H39 H 0.6428 0.1570 0.3430 0.030 Uiso 1 1 calc R
C40 C 0.71830(12) 0.29206(16) 0.39329(10) 0.0243(3) Uani 1 1 d .
H40 H 0.7676 0.2743 0.3756 0.029 Uiso 1 1 calc R
C41 C 0.72266(11) 0.39026(15) 0.44284(9) 0.0203(3) Uani 1 1 d .
C42 C 0.80576(12) 0.44612(18) 0.47540(11) 0.0255(3) Uani 1 1 d .
H42 H 0.8564 0.4254 0.4602 0.031 Uiso 1 1 calc R
C43 C 0.81216(11) 0.53048(17) 0.52915(11) 0.0265(4) Uani 1 1 d .
H43 H 0.8666 0.5677 0.5496 0.032 Uiso 1 1 calc R
C44 C 0.73597(11) 0.56036(16) 0.55319(9) 0.0215(3) Uani 1 1 d .
H44 H 0.7408 0.6147 0.5911 0.026 Uiso 1 1 calc R
C45 C 0.65422(10) 0.50966(14) 0.52095(8) 0.0166(3) Uani 1 1 d .
H45 H 0.6044 0.5311 0.5372 0.020 Uiso 1 1 calc R
C46 C 0.64425(10) 0.42599(13) 0.46383(8) 0.0158(2) Uani 1 1 d .
C47 C 0.56013(10) 0.36599(13) 0.43114(8) 0.0154(2) Uani 1 1 d .
C48 C 0.47332(9) 0.40521(13) 0.44054(7) 0.0145(2) Uani 1 1 d .
C49 C 0.49805(10) 0.63645(13) 0.43312(8) 0.0148(2) Uani 1 1 d .
C50 C 0.53191(10) 0.63703(14) 0.37195(8) 0.0167(3) Uani 1 1 d .
H50 H 0.5258 0.5683 0.3429 0.020 Uiso 1 1 calc R
C51 C 0.57456(11) 0.73972(14) 0.35439(9) 0.0199(3) Uani 1 1 d .
H51 H 0.5976 0.7387 0.3141 0.024 Uiso 1 1 calc R
C52 C 0.58315(11) 0.84432(16) 0.39668(10) 0.0227(3) Uani 1 1 d .
H52 H 0.6120 0.9127 0.3848 0.027 Uiso 1 1 calc R
C53 C 0.54841(11) 0.84559(15) 0.45643(10) 0.0231(3) Uani 1 1 d .
H53 H 0.5533 0.9153 0.4845 0.028 Uiso 1 1 calc R
C54 C 0.50619(11) 0.74270(14) 0.47449(8) 0.0191(3) Uani 1 1 d .
H54 H 0.4830 0.7445 0.5147 0.023 Uiso 1 1 calc R

loop_
_atom_site_aniso_label
_atom_site_aniso_U_11
_atom_site_aniso_U_22
_atom_site_aniso_U_33
_atom_site_aniso_U_23
_atom_site_aniso_U_13
_atom_site_aniso_U_12
C1 0.0157(6) 0.0149(6) 0.0146(6) 0.0004(5) 0.0019(5) 0.0009(5)
C2 0.0159(6) 0.0246(8) 0.0201(7) 0.0003(6) 0.0026(5) 0.0031(5)
C3 0.0160(7) 0.0331(9) 0.0231(7) 0.0003(7) 0.0039(6) -0.0031(6)
C4 0.0205(7) 0.0275(8) 0.0230(7) 0.0023(6) 0.0030(6) -0.0073(6)
C5 0.0223(7) 0.0168(7) 0.0178(6) 0.0019(5) 0.0011(5) -0.0038(5)
C6 0.0339(9) 0.0153(7) 0.0211(7) 0.0021(5) 0.0007(6) -0.0059(6)
C7 0.0389(10) 0.0120(7) 0.0210(7) 0.0003(5) -0.0001(7) 0.0015(6)
C8 0.0310(8) 0.0142(7) 0.0173(6) 0.0012(5) 0.0043(6) 0.0050(6)
C9 0.0443(11) 0.0177(7) 0.0237(8) 0.0029(6) 0.0148(8) 0.0134(7)
C10 0.0341(9) 0.0226(8) 0.0291(8) 0.0087(6) 0.0187(7) 0.0130(7)
C11 0.0212(7) 0.0193(7) 0.0248(7) 0.0104(6) 0.0117(6) 0.0092(6)
C12 0.0183(7) 0.0300(9) 0.0378(10) 0.0154(8) 0.0121(7) 0.0085(6)
C13 0.0144(7) 0.0300(9) 0.0341(9) 0.0118(7) 0.0023(6) -0.0006(6)
C14 0.0180(7) 0.0216(7) 0.0223(7) 0.0050(6) -0.0001(6) -0.0004(5)
C15 0.0152(6) 0.0160(6) 0.0160(6) 0.0034(5) 0.0026(5) 0.0020(5)
C16 0.0164(6) 0.0152(6) 0.0173(6) 0.0049(5) 0.0050(5) 0.0050(5)
C17 0.0196(6) 0.0128(6) 0.0142(6) 0.0027(5) 0.0039(5) 0.0018(5)
C18 0.0167(6) 0.0130(6) 0.0144(6) 0.0009(5) 0.0017(5) 0.0001(5)
C19 0.0146(6) 0.0117(6) 0.0156(6) 0.0012(5) -0.0008(5) 0.0021(5)
C20 0.0188(6) 0.0146(6) 0.0152(6) 0.0012(5) 0.0013(5) 0.0006(5)
C21 0.0183(7) 0.0199(7) 0.0197(6) 0.0040(5) 0.0017(5) -0.0006(5)
C22 0.0201(7) 0.0156(7) 0.0279(8) 0.0044(6) 0.0003(6) -0.0009(5)
C23 0.0229(7) 0.0128(7) 0.0275(8) -0.0032(6) -0.0010(6) -0.0003(5)
C24 0.0189(7) 0.0152(6) 0.0206(6) -0.0025(5) 0.0017(5) 0.0032(5)
C31 0.0138(6) 0.0164(6) 0.0136(6) 0.0001(5) 0.0017(5) 0.0007(5)
C32 0.0174(7) 0.0211(7) 0.0186(6) -0.0010(5) 0.0036(5) 0.0018(5)
C33 0.0156(7) 0.0331(10) 0.0223(7) 0.0004(7) 0.0054(5) -0.0009(6)
C34 0.0193(7) 0.0281(8) 0.0214(7) 0.0040(6) 0.0025(6) -0.0065(6)
C35 0.0201(7) 0.0179(7) 0.0167(6) 0.0027(5) 0.0006(5) -0.0027(5)
C36 0.0295(8) 0.0163(7) 0.0212(7) 0.0016(5) -0.0013(6) -0.0067(6)
C37 0.0377(9) 0.0116(6) 0.0195(7) -0.0007(5) 0.0019(6) 0.0005(6)
C38 0.0273(8) 0.0134(6) 0.0168(6) 0.0025(5) 0.0044(6) 0.0036(6)
C39 0.0379(9) 0.0175(7) 0.0202(7) 0.0033(6) 0.0107(7) 0.0109(6)
C40 0.0313(8) 0.0215(7) 0.0244(7) 0.0083(6) 0.0151(6) 0.0131(6)
C41 0.0198(7) 0.0195(7) 0.0236(7) 0.0084(6) 0.0095(6) 0.0059(5)
C42 0.0180(7) 0.0260(9) 0.0349(9) 0.0134(7) 0.0108(6) 0.0047(6)
C43 0.0153(7) 0.0267(8) 0.0353(9) 0.0103(7) 0.0025(6) -0.0018(6)
C44 0.0191(7) 0.0213(7) 0.0219(7) 0.0042(5) 0.0008(6) -0.0015(5)
C45 0.0151(6) 0.0160(6) 0.0179(6) 0.0034(5) 0.0024(5) 0.0016(5)
C46 0.0167(6) 0.0130(6) 0.0186(6) 0.0050(5) 0.0058(5) 0.0034(5)
C47 0.0190(6) 0.0123(6) 0.0147(6) 0.0023(5) 0.0040(5) 0.0024(5)
C48 0.0150(6) 0.0139(6) 0.0141(5) 0.0007(4) 0.0023(5) -0.0007(5)
C49 0.0129(6) 0.0130(6) 0.0168(6) 0.0004(4) 0.0008(5) 0.0015(5)
C50 0.0169(6) 0.0139(6) 0.0180(6) 0.0003(5) 0.0021(5) 0.0026(5)
C51 0.0208(7) 0.0166(7) 0.0222(6) 0.0047(5) 0.0050(5) 0.0010(5)
C52 0.0197(7) 0.0154(7) 0.0300(8) 0.0019(6) 0.0008(6) -0.0011(5)
C53 0.0226(8) 0.0147(7) 0.0284(8) -0.0042(6) -0.0003(6) -0.0003(5)
C54 0.0189(7) 0.0174(7) 0.0194(6) -0.0025(5) 0.0015(5) 0.0008(5)

loop_
_atom_type_symbol
_atom_type_description
_atom_type_scat_dispersion_real
_atom_type_scat_dispersion_imag
_atom_type_scat_source
C C 0.0033 0.0016 'International Tables Vol C Tables 4.2.6.8 and 6.1.1.4'
H H 0.0000 0.0000 'International Tables Vol C Tables 4.2.6.8 and 6.1.1.4'

loop_
_exptl_crystal_face_index_h
_exptl_crystal_face_index_k
_exptl_crystal_face_index_l
_exptl_crystal_face_perp_dist
0.00 0.00 -1.00 0.0900
0.00 0.00 1.00 0.0900
-1.00 0.00 0.00 0.1500
1.00 0.00 0.00 0.1600
1.00 0.00 -2.00 0.0600
-1.00 -2.00 0.00 0.0700
1.00 1.00 0.00 0.0700
-1.00 0.00 1.00 0.1500

loop_
_geom_angle_atom_site_label_1
_geom_angle_atom_site_label_2
_geom_angle_atom_site_label_3
_geom_angle
C2 C1 C18 118.74(14)
C2 C1 C19 117.02(13)
C18 C1 C19 123.61(13)
C1 C2 C3 122.14(16)
C4 C3 C2 119.46(16)
C3 C4 C5 120.36(15)
C4 C5 C18 120.78(15)
C4 C5 C6 119.59(15)
C18 C5 C6 119.48(15)
C7 C6 C5 120.63(16)
C6 C7 C8 120.59(16)
C17 C8 C7 120.09(16)
C17 C8 C9 119.61(16)
C7 C8 C9 120.25(16)
C10 C9 C8 121.19(16)
C9 C10 C11 120.48(16)
C12 C11 C16 119.72(16)
C12 C11 C10 120.73(16)
C16 C11 C10 119.38(16)
C13 C12 C11 121.08(16)
C12 C13 C14 119.68(16)
C15 C14 C13 120.29(17)
C14 C15 C16 121.58(14)
C15 C16 C11 117.48(14)
C15 C16 C17 122.76(13)
C11 C16 C17 119.42(14)
C8 C17 C16 117.50(14)
C8 C17 C18 117.90(14)
C16 C17 C18 124.43(13)
C5 C18 C1 117.06(14)
C5 C18 C17 117.55(14)
C1 C18 C17 125.27(13)
C20 C19 C24 118.06(14)
C20 C19 C1 120.83(13)
C24 C19 C1 120.99(14)
C21 C20 C19 121.18(14)
C20 C21 C22 119.98(16)
C23 C22 C21 119.51(15)
C24 C23 C22 120.48(16)
C23 C24 C19 120.78(15)
C32 C31 C48 118.89(14)
C32 C31 C49 116.95(13)
C48 C31 C49 123.59(13)
C31 C32 C33 122.28(15)
C34 C33 C32 119.26(16)
C33 C34 C35 120.12(15)
C34 C35 C48 120.39(15)
C34 C35 C36 119.03(15)
C48 C35 C36 120.38(15)
C37 C36 C35 120.09(15)
C36 C37 C38 120.69(15)
C47 C38 C37 120.26(15)
C47 C38 C39 119.98(15)
C37 C38 C39 119.68(15)
C40 C39 C38 120.94(15)
C39 C40 C41 120.53(15)
C42 C41 C46 119.69(16)
C42 C41 C40 120.47(15)
C46 C41 C40 119.66(15)
C43 C42 C41 120.73(16)
C42 C43 C44 119.73(16)
C45 C44 C43 120.39(16)
C44 C45 C46 121.56(14)
C45 C46 C41 117.71(14)
C45 C46 C47 122.99(13)
C41 C46 C47 118.98(14)
C38 C47 C46 117.73(14)
C38 C47 C48 117.84(14)
C46 C47 C48 124.18(13)
C35 C48 C31 117.50(13)
C35 C48 C47 117.15(13)
C31 C48 C47 125.23(13)
C54 C49 C50 118.27(14)
C54 C49 C31 120.76(13)
C50 C49 C31 120.83(13)
C51 C50 C49 120.43(14)
C50 C51 C52 120.58(16)
C53 C52 C51 119.48(16)
C52 C53 C54 120.13(15)
C53 C54 C49 121.08(15)

loop_
_geom_bond_atom_site_label_1
_geom_bond_atom_site_label_2
_geom_bond_distance
C1 C2 1.395(2)
C1 C18 1.436(2)
C1 C19 1.491(2)
C2 C3 1.404(3)
C3 C4 1.369(3)
C4 C5 1.408(3)
C5 C18 1.432(2)
C5 C6 1.435(2)
C6 C7 1.354(3)
C7 C8 1.426(3)
C8 C17 1.418(2)
C8 C9 1.433(3)
C9 C10 1.352(3)
C10 C11 1.426(2)
C11 C12 1.414(3)
C11 C16 1.426(2)
C12 C13 1.372(3)
C13 C14 1.409(2)
C14 C15 1.377(2)
C15 C16 1.419(2)
C16 C17 1.447(2)
C17 C18 1.452(2)
C19 C20 1.402(2)
C19 C24 1.403(2)
C20 C21 1.389(2)
C21 C22 1.395(2)
C22 C23 1.390(3)
C23 C24 1.388(2)
C31 C32 1.388(2)
C31 C48 1.432(2)
C31 C49 1.493(2)
C32 C33 1.402(2)
C33 C34 1.376(3)
C34 C35 1.418(2)
C35 C48 1.426(2)
C35 C36 1.431(2)
C36 C37 1.357(3)
C37 C38 1.430(2)
C38 C47 1.413(2)
C38 C39 1.432(2)
C39 C40 1.353(3)
C40 C41 1.430(2)
C41 C42 1.420(3)
C41 C46 1.425(2)
C42 C43 1.374(3)
C43 C44 1.407(3)
C44 C45 1.378(2)
C45 C46 1.411(2)
C46 C47 1.453(2)
C47 C48 1.462(2)
C49 C54 1.401(2)
C49 C50 1.402(2)
C50 C51 1.390(2)
C51 C52 1.395(2)
C52 C53 1.385(3)
C53 C54 1.392(2)
